data_4075822
loop_
_publ_author_name
'Kang, Myeongsoon'
'Sen, Ayusman'

_publ_section_title
;
 Neutral N--O Chelated Palladium(II) Complexes: Syntheses,
 Characterization, and Reactivity
;
_journal_coden_ASTM ORGND7
_journal_issue 14
_journal_name_full Organometallics
_journal_page_first 3508
_journal_page_last 3515
_journal_paper_doi 10.1021/om050126a
_journal_volume 24
_journal_year 2005
_chemical_formula_sum 'C44 H57 N3 Pd'
_chemical_formula_weight 734.33
_space_group_IT_number 14
_symmetry_cell_setting monoclinic
_symmetry_space_group_name_Hall '-P 2ybc'
_symmetry_space_group_name_H-M 'P 1 21/c 1'
_atom_sites_solution_hydrogens geom
_atom_sites_solution_primary direct
_atom_sites_solution_secondary difmap
_audit_creation_method SHELXL-97
_cell_angle_alpha 90.00
_cell_angle_beta 94.9130(10)
_cell_angle_gamma 90.00
_cell_formula_units_Z 4
_cell_length_a 8.8271(4)
_cell_length_b 19.8265(10)
_cell_length_c 22.4034(11)
_cell_measurement_reflns_used 9445
_cell_measurement_temperature 150(2)
_cell_measurement_theta_max 28.24
_cell_measurement_theta_min 2.53
_cell_volume 3906.4(3)
_computing_cell_refinement 'Bruker SMART'
_computing_data_collection 'Bruker SMART'
_computing_data_reduction 'Bruker SAINT'
_computing_molecular_graphics 'Bruker SHELXTL'
_computing_publication_material 'Bruker SHELXTL'
_computing_structure_refinement 'SHELXL-97 (Sheldrick, 1997)'
_computing_structure_solution 'SHELXS-97 (Sheldrick, 1990)'
_diffrn_ambient_temperature 150(2)
_diffrn_measured_fraction_theta_full 0.924
_diffrn_measured_fraction_theta_max 0.924
_diffrn_measurement_device_type 'CCD area detector'
_diffrn_measurement_method 'phi and omega scans'
_diffrn_radiation_monochromator graphite
_diffrn_radiation_source 'fine-focus sealed tube'
_diffrn_radiation_type MoK\a
_diffrn_radiation_wavelength 0.71073
_diffrn_reflns_av_R_equivalents 0.0153
_diffrn_reflns_av_sigmaI/netI 0.0183
_diffrn_reflns_limit_h_max 9
_diffrn_reflns_limit_h_min -11
_diffrn_reflns_limit_k_max 21
_diffrn_reflns_limit_k_min -26
_diffrn_reflns_limit_l_max 28
_diffrn_reflns_limit_l_min -27
_diffrn_reflns_number 23985
_diffrn_reflns_theta_full 28.27
_diffrn_reflns_theta_max 28.27
_diffrn_reflns_theta_min 1.82
_exptl_absorpt_coefficient_mu 0.508
_exptl_absorpt_correction_T_max 1.00
_exptl_absorpt_correction_T_min 0.92
_exptl_absorpt_correction_type SADABS
_exptl_crystal_colour Yellow
_exptl_crystal_density_diffrn 1.249
_exptl_crystal_density_meas 0
_exptl_crystal_density_method 'not measured'
_exptl_crystal_description Block
_exptl_crystal_F_000 1552
_exptl_crystal_size_max 0.35
_exptl_crystal_size_mid 0.25
_exptl_crystal_size_min 0.20
_refine_diff_density_max 0.483
_refine_diff_density_min -0.405
_refine_diff_density_rms 0.059
_refine_ls_extinction_method none
_refine_ls_goodness_of_fit_ref 1.056
_refine_ls_hydrogen_treatment mixed
_refine_ls_matrix_type full
_refine_ls_number_parameters 445
_refine_ls_number_reflns 8937
_refine_ls_number_restraints 0
_refine_ls_restrained_S_all 1.056
_refine_ls_R_factor_all 0.0282
_refine_ls_R_factor_gt 0.0256
_refine_ls_shift/su_max 0.002
_refine_ls_shift/su_mean 0.000
_refine_ls_structure_factor_coef Fsqd
_refine_ls_weighting_details 'calc w=1/[\s^2^(Fo^2^)+(0.0365P)^2^+1.9531P] where P=(Fo^2^+2Fc^2^)/3'
_refine_ls_weighting_scheme calc
_refine_ls_wR_factor_gt 0.0677
_refine_ls_wR_factor_ref 0.0693
_reflns_number_gt 8229
_reflns_number_total 8937
_reflns_threshold_expression >2sigma(I)
_cod_data_source_file om050126asi20050222_120130.cif
_cod_data_source_block sen22
_cod_depositor_comments
;
The following automatic conversions were performed:

'_symmetry_cell_setting' value 'Monoclinic' changed to 'monoclinic'
according to /home/saulius/struct/CIF-dictionaries/cif_core.dic
dictionary named 'cif_core.dic' version 2.4.1 from 2010-06-29.

Automatic conversion script
Id: cif_fix_values 1715 2011-07-08 13:25:40Z adriana 
;
_cod_original_sg_symbol_H-M P2(1)/c
_cod_database_code 4075822

loop_
_symmetry_equiv_pos_as_xyz
'x, y, z'
'-x, y+1/2, -z+1/2'
'-x, -y, -z'
'x, -y-1/2, z-1/2'

loop_
_atom_site_label
_atom_site_type_symbol
_atom_site_fract_x
_atom_site_fract_y
_atom_site_fract_z
_atom_site_U_iso_or_equiv
_atom_site_adp_type
_atom_site_occupancy
_atom_site_symmetry_multiplicity
_atom_site_calc_flag
_atom_site_refinement_flags
Pd1 Pd 0.346908(12) 0.104013(5) 0.198952(4) 0.01632(4) Uani 1 1 d .
N1 N 0.30061(14) 0.12637(6) 0.11024(5) 0.0198(2) Uani 1 1 d .
N2 N 0.23200(14) 0.00926(6) 0.18863(5) 0.0180(2) Uani 1 1 d .
N3 N 0.39710(15) 0.09525(6) 0.28989(6) 0.0202(2) Uani 1 1 d .
C1 C 0.20046(19) 0.09204(8) 0.07400(7) 0.0229(3) Uani 1 1 d .
C2 C 0.12139(18) 0.03461(8) 0.08922(7) 0.0239(3) Uani 1 1 d .
H2A H 0.0408 0.0213 0.0608 0.029 Uiso 1 1 calc R
C3 C 0.14313(16) -0.00646(7) 0.14028(7) 0.0201(3) Uani 1 1 d .
C4 C 0.1707(3) 0.11358(9) 0.00902(8) 0.0373(4) Uani 1 1 d .
H4A H 0.2302 0.1541 0.0020 0.056 Uiso 1 1 calc R
H4B H 0.0622 0.1234 0.0003 0.056 Uiso 1 1 calc R
H4C H 0.2005 0.0772 -0.0172 0.056 Uiso 1 1 calc R
C5 C 0.06233(19) -0.07396(8) 0.13534(7) 0.0276(3) Uani 1 1 d .
H5A H 0.0838 -0.0992 0.1727 0.041 Uiso 1 1 calc R
H5B H 0.0984 -0.0997 0.1020 0.041 Uiso 1 1 calc R
H5C H -0.0475 -0.0666 0.1281 0.041 Uiso 1 1 calc R
C6 C 0.37158(18) 0.18308(8) 0.08372(6) 0.0225(3) Uani 1 1 d .
C7 C 0.29708(19) 0.24587(8) 0.07973(7) 0.0258(3) Uani 1 1 d .
C8 C 0.3654(2) 0.29884(9) 0.05078(8) 0.0340(4) Uani 1 1 d .
H8A H 0.3157 0.3413 0.0471 0.041 Uiso 1 1 calc R
C9 C 0.5039(2) 0.29036(10) 0.02736(8) 0.0390(4) Uani 1 1 d .
H9A H 0.5475 0.3265 0.0068 0.047 Uiso 1 1 calc R
C10 C 0.5788(2) 0.22940(10) 0.03383(8) 0.0371(4) Uani 1 1 d .
H10A H 0.6753 0.2244 0.0185 0.044 Uiso 1 1 calc R
C11 C 0.51582(19) 0.17481(9) 0.06239(7) 0.0285(3) Uani 1 1 d .
C12 C 0.1469(2) 0.25848(8) 0.10663(8) 0.0310(4) Uani 1 1 d .
H12A H 0.1153 0.2155 0.1254 0.037 Uiso 1 1 calc R
C13 C 0.0200(3) 0.27964(14) 0.05950(11) 0.0566(6) Uani 1 1 d .
H13A H 0.0085 0.2454 0.0279 0.085 Uiso 1 1 calc R
H13B H 0.0458 0.3230 0.0421 0.085 Uiso 1 1 calc R
H13C H -0.0757 0.2840 0.0784 0.085 Uiso 1 1 calc R
C14 C 0.1632(3) 0.31244(12) 0.15538(10) 0.0490(5) Uani 1 1 d .
H14A H 0.2441 0.2994 0.1859 0.074 Uiso 1 1 calc R
H14B H 0.0671 0.3168 0.1739 0.074 Uiso 1 1 calc R
H14C H 0.1890 0.3557 0.1376 0.074 Uiso 1 1 calc R
C15 C 0.6037(2) 0.10913(10) 0.07119(9) 0.0372(4) Uani 1 1 d .
H15A H 0.5370 0.0764 0.0906 0.045 Uiso 1 1 calc R
C16 C 0.6434(4) 0.07791(15) 0.01254(12) 0.0726(8) Uani 1 1 d .
H16A H 0.5504 0.0719 -0.0141 0.109 Uiso 1 1 calc R
H16B H 0.6919 0.0340 0.0205 0.109 Uiso 1 1 calc R
H16C H 0.7134 0.1077 -0.0066 0.109 Uiso 1 1 calc R
C17 C 0.7470(3) 0.11885(15) 0.11362(14) 0.0673(7) Uani 1 1 d .
H17A H 0.7195 0.1388 0.1512 0.101 Uiso 1 1 calc R
H17B H 0.8175 0.1489 0.0950 0.101 Uiso 1 1 calc R
H17C H 0.7959 0.0751 0.1219 0.101 Uiso 1 1 calc R
C18 C 0.27013(16) -0.04377(7) 0.23097(6) 0.0191(3) Uani 1 1 d .
C19 C 0.20188(17) -0.04603(8) 0.28555(7) 0.0223(3) Uani 1 1 d .
C20 C 0.2467(2) -0.09677(8) 0.32660(8) 0.0300(4) Uani 1 1 d .
H20A H 0.2014 -0.0991 0.3635 0.036 Uiso 1 1 calc R
C21 C 0.3557(2) -0.14368(9) 0.31449(8) 0.0362(4) Uani 1 1 d .
H21A H 0.3858 -0.1775 0.3431 0.043 Uiso 1 1 calc R
C22 C 0.4207(2) -0.14120(9) 0.26058(8) 0.0326(4) Uani 1 1 d .
H22A H 0.4954 -0.1737 0.2526 0.039 Uiso 1 1 calc R
C23 C 0.37950(18) -0.09218(8) 0.21763(7) 0.0233(3) Uani 1 1 d .
C24 C 0.45556(19) -0.09141(8) 0.15908(7) 0.0261(3) Uani 1 1 d .
H24A H 0.3881 -0.0657 0.1290 0.031 Uiso 1 1 calc R
C25 C 0.6075(2) -0.05482(12) 0.16699(10) 0.0474(5) Uani 1 1 d .
H25A H 0.5925 -0.0096 0.1830 0.071 Uiso 1 1 calc R
H25B H 0.6502 -0.0512 0.1281 0.071 Uiso 1 1 calc R
H25C H 0.6778 -0.0801 0.1949 0.071 Uiso 1 1 calc R
C26 C 0.4766(3) -0.16235(10) 0.13378(10) 0.0483(5) Uani 1 1 d .
H26A H 0.3779 -0.1852 0.1287 0.072 Uiso 1 1 calc R
H26B H 0.5460 -0.1882 0.1616 0.072 Uiso 1 1 calc R
H26C H 0.5192 -0.1590 0.0949 0.072 Uiso 1 1 calc R
C27 C 0.08187(18) 0.00505(8) 0.29930(7) 0.0259(3) Uani 1 1 d .
H27A H 0.1119 0.0491 0.2820 0.031 Uiso 1 1 calc R
C28 C -0.0754(2) -0.01266(11) 0.26935(9) 0.0383(4) Uani 1 1 d .
H28A H -0.0685 -0.0199 0.2264 0.057 Uiso 1 1 calc R
H28B H -0.1460 0.0244 0.2751 0.057 Uiso 1 1 calc R
H28C H -0.1125 -0.0539 0.2873 0.057 Uiso 1 1 calc R
C29 C 0.0715(2) 0.01647(11) 0.36641(8) 0.0383(4) Uani 1 1 d .
H29A H 0.1723 0.0279 0.3854 0.057 Uiso 1 1 calc R
H29B H 0.0347 -0.0247 0.3845 0.057 Uiso 1 1 calc R
H29C H 0.0009 0.0536 0.3722 0.057 Uiso 1 1 calc R
C30 C 0.53593(18) 0.05359(9) 0.30504(7) 0.0263(3) Uani 1 1 d .
H30A H 0.6113 0.0653 0.2764 0.032 Uiso 1 1 calc R
H30B H 0.5081 0.0057 0.2982 0.032 Uiso 1 1 calc R
C31 C 0.61320(17) 0.05967(8) 0.36754(7) 0.0249(3) Uani 1 1 d .
C32 C 0.6027(2) 0.00820(10) 0.40883(8) 0.0383(4) Uani 1 1 d .
H32A H 0.5414 -0.0302 0.3987 0.046 Uiso 1 1 calc R
C33 C 0.6822(3) 0.01287(12) 0.46533(9) 0.0511(5) Uani 1 1 d .
H33A H 0.6749 -0.0224 0.4936 0.061 Uiso 1 1 calc R
C34 C 0.7712(2) 0.06840(12) 0.48015(8) 0.0460(5) Uani 1 1 d .
H34A H 0.8258 0.0712 0.5185 0.055 Uiso 1 1 calc R
C35 C 0.7811(2) 0.11967(11) 0.43966(9) 0.0397(4) Uani 1 1 d .
H35A H 0.8417 0.1582 0.4501 0.048 Uiso 1 1 calc R
C36 C 0.7024(2) 0.11531(9) 0.38343(8) 0.0310(4) Uani 1 1 d .
H36A H 0.7098 0.1510 0.3555 0.037 Uiso 1 1 calc R
C37 C 0.33853(18) 0.12819(8) 0.33139(7) 0.0240(3) Uani 1 1 d .
H37A H 0.3876 0.1238 0.3706 0.029 Uiso 1 1 calc R
C38 C 0.20347(18) 0.17219(8) 0.32503(7) 0.0244(3) Uani 1 1 d .
C39 C 0.10348(19) 0.17748(8) 0.27334(7) 0.0279(3) Uani 1 1 d .
H39A H 0.1231 0.1527 0.2385 0.033 Uiso 1 1 calc R
C40 C -0.0240(2) 0.21844(9) 0.27233(8) 0.0321(4) Uani 1 1 d .
H40A H -0.0918 0.2212 0.2371 0.039 Uiso 1 1 calc R
C41 C -0.0524(2) 0.25532(9) 0.32257(9) 0.0374(4) Uani 1 1 d .
H41A H -0.1397 0.2834 0.3218 0.045 Uiso 1 1 calc R
C42 C 0.0461(2) 0.25132(10) 0.37391(9) 0.0407(4) Uani 1 1 d .
H42A H 0.0269 0.2771 0.4082 0.049 Uiso 1 1 calc R
C43 C 0.1730(2) 0.20977(9) 0.37541(8) 0.0327(4) Uani 1 1 d .
H43A H 0.2396 0.2069 0.4109 0.039 Uiso 1 1 calc R
C44 C 0.4683(2) 0.19101(9) 0.21370(8) 0.0310(4) Uani 1 1 d .
H44A H 0.484(3) 0.2163(13) 0.1819(12) 0.054(7) Uiso 1 1 d .
H44B H 0.561(4) 0.1829(17) 0.2345(15) 0.093(10) Uiso 1 1 d .
H44C H 0.419(4) 0.2159(16) 0.2418(15) 0.087(10) Uiso 1 1 d .

loop_
_atom_site_aniso_label
_atom_site_aniso_U_11
_atom_site_aniso_U_22
_atom_site_aniso_U_33
_atom_site_aniso_U_23
_atom_site_aniso_U_13
_atom_site_aniso_U_12
Pd1 0.01718(6) 0.01560(6) 0.01575(6) -0.00104(4) -0.00112(4) -0.00026(4)
N1 0.0225(6) 0.0186(6) 0.0179(6) 0.0005(5) -0.0001(5) -0.0007(5)
N2 0.0185(6) 0.0164(6) 0.0190(6) 0.0003(4) 0.0001(4) 0.0007(4)
N3 0.0194(6) 0.0209(6) 0.0197(6) -0.0010(5) -0.0025(5) 0.0004(5)
C1 0.0290(8) 0.0202(7) 0.0187(7) 0.0002(5) -0.0031(6) 0.0028(6)
C2 0.0269(8) 0.0220(7) 0.0213(7) -0.0017(6) -0.0075(6) -0.0019(6)
C3 0.0194(7) 0.0179(7) 0.0226(7) -0.0014(5) -0.0004(5) 0.0002(5)
C4 0.0563(12) 0.0318(9) 0.0212(8) 0.0038(7) -0.0116(8) -0.0097(8)
C5 0.0308(8) 0.0228(8) 0.0279(8) 0.0001(6) -0.0048(6) -0.0065(6)
C6 0.0266(7) 0.0232(7) 0.0174(7) 0.0008(5) -0.0005(5) -0.0036(6)
C7 0.0297(8) 0.0231(8) 0.0238(7) 0.0024(6) -0.0019(6) -0.0039(6)
C8 0.0447(10) 0.0243(8) 0.0321(9) 0.0056(7) -0.0010(7) -0.0061(7)
C9 0.0487(11) 0.0356(10) 0.0332(9) 0.0069(7) 0.0062(8) -0.0168(8)
C10 0.0361(9) 0.0440(11) 0.0323(9) 0.0007(8) 0.0094(7) -0.0109(8)
C11 0.0301(8) 0.0328(9) 0.0228(8) 0.0002(6) 0.0035(6) -0.0033(7)
C12 0.0320(9) 0.0222(8) 0.0388(9) 0.0043(7) 0.0024(7) 0.0023(7)
C13 0.0374(11) 0.0722(16) 0.0580(14) -0.0024(12) -0.0085(10) 0.0088(11)
C14 0.0443(11) 0.0497(12) 0.0535(13) -0.0151(10) 0.0066(9) 0.0064(10)
C15 0.0324(9) 0.0410(11) 0.0396(10) 0.0039(8) 0.0121(8) 0.0067(8)
C16 0.103(2) 0.0603(16) 0.0574(16) -0.0062(13) 0.0226(15) 0.0279(16)
C17 0.0453(14) 0.0738(18) 0.0805(19) 0.0009(15) -0.0086(13) 0.0174(12)
C18 0.0191(7) 0.0163(7) 0.0211(7) 0.0005(5) -0.0033(5) -0.0015(5)
C19 0.0220(7) 0.0220(7) 0.0225(7) 0.0006(6) -0.0003(6) -0.0009(6)
C20 0.0380(9) 0.0286(8) 0.0234(8) 0.0059(6) 0.0022(7) 0.0002(7)
C21 0.0494(11) 0.0271(9) 0.0309(9) 0.0095(7) -0.0032(8) 0.0091(8)
C22 0.0390(9) 0.0239(8) 0.0342(9) 0.0013(7) -0.0017(7) 0.0117(7)
C23 0.0256(8) 0.0196(7) 0.0241(7) -0.0014(6) -0.0012(6) 0.0019(6)
C24 0.0262(8) 0.0253(8) 0.0269(8) -0.0028(6) 0.0025(6) 0.0055(6)
C25 0.0365(10) 0.0645(14) 0.0420(11) -0.0082(10) 0.0077(8) -0.0123(10)
C26 0.0678(14) 0.0328(10) 0.0471(12) -0.0102(9) 0.0208(10) 0.0076(10)
C27 0.0235(8) 0.0287(8) 0.0259(8) 0.0022(6) 0.0045(6) 0.0027(6)
C28 0.0238(8) 0.0511(12) 0.0401(10) 0.0023(8) 0.0033(7) 0.0010(8)
C29 0.0389(10) 0.0475(11) 0.0297(9) 0.0003(8) 0.0094(7) 0.0073(8)
C30 0.0226(7) 0.0314(8) 0.0237(7) -0.0050(6) -0.0043(6) 0.0068(6)
C31 0.0206(7) 0.0321(8) 0.0213(7) -0.0028(6) -0.0015(6) 0.0060(6)
C32 0.0418(10) 0.0384(10) 0.0338(9) 0.0054(8) -0.0024(8) 0.0005(8)
C33 0.0622(14) 0.0594(14) 0.0303(10) 0.0141(9) -0.0031(9) 0.0124(11)
C34 0.0424(11) 0.0702(15) 0.0232(9) -0.0090(9) -0.0099(8) 0.0169(10)
C35 0.0291(9) 0.0549(12) 0.0339(10) -0.0178(9) -0.0045(7) 0.0014(8)
C36 0.0276(8) 0.0377(9) 0.0273(8) -0.0031(7) -0.0004(7) 0.0016(7)
C37 0.0245(7) 0.0267(8) 0.0201(7) -0.0009(6) -0.0017(6) 0.0012(6)
C38 0.0244(7) 0.0218(7) 0.0273(8) -0.0007(6) 0.0037(6) 0.0019(6)
C39 0.0285(8) 0.0278(8) 0.0275(8) -0.0012(6) 0.0030(6) 0.0057(6)
C40 0.0285(8) 0.0280(9) 0.0395(9) 0.0017(7) 0.0008(7) 0.0048(7)
C41 0.0328(9) 0.0258(9) 0.0542(12) -0.0045(8) 0.0081(8) 0.0085(7)
C42 0.0451(11) 0.0329(10) 0.0450(11) -0.0143(8) 0.0095(9) 0.0080(8)
C43 0.0366(9) 0.0313(9) 0.0303(9) -0.0074(7) 0.0022(7) 0.0022(7)
C44 0.0389(10) 0.0253(8) 0.0275(8) -0.0014(7) -0.0039(7) -0.0124(7)

loop_
_atom_type_symbol
_atom_type_description
_atom_type_scat_dispersion_real
_atom_type_scat_dispersion_imag
_atom_type_scat_source
C C 0.0033 0.0016 'International Tables Vol C Tables 4.2.6.8 and 6.1.1.4'
H H 0.0000 0.0000 'International Tables Vol C Tables 4.2.6.8 and 6.1.1.4'
N N 0.0061 0.0033 'International Tables Vol C Tables 4.2.6.8 and 6.1.1.4'
Pd Pd -0.9988 1.0072 'International Tables Vol C Tables 4.2.6.8 and 6.1.1.4'

loop_
_geom_angle_atom_site_label_1
_geom_angle_atom_site_label_2
_geom_angle_atom_site_label_3
_geom_angle
C44 Pd1 N1 91.87(6)
C44 Pd1 N3 81.11(6)
N1 Pd1 N3 172.29(5)
C44 Pd1 N2 175.53(6)
N1 Pd1 N2 91.83(5)
N3 Pd1 N2 95.33(5)
C1 N1 C6 115.87(12)
C1 N1 Pd1 123.22(10)
C6 N1 Pd1 120.86(9)
C3 N2 C18 117.28(12)
C3 N2 Pd1 122.67(10)
C18 N2 Pd1 119.31(9)
C37 N3 C30 119.46(13)
C37 N3 Pd1 127.61(11)
C30 N3 Pd1 112.04(9)
N1 C1 C2 126.01(14)
N1 C1 C4 119.40(14)
C2 C1 C4 114.54(14)
C1 C2 C3 129.57(14)
C1 C2 H2A 115.2
C3 C2 H2A 115.2
N2 C3 C2 124.20(13)
N2 C3 C5 120.77(13)
C2 C3 C5 114.95(13)
C1 C4 H4A 109.5
C1 C4 H4B 109.5
H4A C4 H4B 109.5
C1 C4 H4C 109.5
H4A C4 H4C 109.5
H4B C4 H4C 109.5
C3 C5 H5A 109.5
C3 C5 H5B 109.5
H5A C5 H5B 109.5
C3 C5 H5C 109.5
H5A C5 H5C 109.5
H5B C5 H5C 109.5
C11 C6 C7 120.86(14)
C11 C6 N1 119.16(14)
C7 C6 N1 119.97(14)
C8 C7 C6 118.45(16)
C8 C7 C12 118.99(15)
C6 C7 C12 122.55(14)
C9 C8 C7 121.04(17)
C9 C8 H8A 119.5
C7 C8 H8A 119.5
C10 C9 C8 119.90(16)
C10 C9 H9A 120.0
C8 C9 H9A 120.0
C9 C10 C11 121.42(17)
C9 C10 H10A 119.3
C11 C10 H10A 119.3
C10 C11 C6 118.18(16)
C10 C11 C15 120.30(16)
C6 C11 C15 121.50(15)
C7 C12 C14 111.48(15)
C7 C12 C13 112.49(16)
C14 C12 C13 108.67(17)
C7 C12 H12A 108.0
C14 C12 H12A 108.0
C13 C12 H12A 108.0
C12 C13 H13A 109.5
C12 C13 H13B 109.5
H13A C13 H13B 109.5
C12 C13 H13C 109.5
H13A C13 H13C 109.5
H13B C13 H13C 109.5
C12 C14 H14A 109.5
C12 C14 H14B 109.5
H14A C14 H14B 109.5
C12 C14 H14C 109.5
H14A C14 H14C 109.5
H14B C14 H14C 109.5
C16 C15 C11 112.92(18)
C16 C15 C17 110.5(2)
C11 C15 C17 111.03(18)
C16 C15 H15A 107.4
C11 C15 H15A 107.4
C17 C15 H15A 107.4
C15 C16 H16A 109.5
C15 C16 H16B 109.5
H16A C16 H16B 109.5
C15 C16 H16C 109.5
H16A C16 H16C 109.5
H16B C16 H16C 109.5
C15 C17 H17A 109.5
C15 C17 H17B 109.5
H17A C17 H17B 109.5
C15 C17 H17C 109.5
H17A C17 H17C 109.5
H17B C17 H17C 109.5
C19 C18 C23 120.88(14)
C19 C18 N2 120.18(13)
C23 C18 N2 118.92(13)
C20 C19 C18 118.42(15)
C20 C19 C27 120.71(15)
C18 C19 C27 120.87(13)
C21 C20 C19 121.22(16)
C21 C20 H20A 119.4
C19 C20 H20A 119.4
C20 C21 C22 119.74(16)
C20 C21 H21A 120.1
C22 C21 H21A 120.1
C21 C22 C23 121.64(16)
C21 C22 H22A 119.2
C23 C22 H22A 119.2
C22 C23 C18 118.09(15)
C22 C23 C24 119.54(14)
C18 C23 C24 122.36(14)
C25 C24 C23 110.70(14)
C25 C24 C26 110.30(16)
C23 C24 C26 112.64(15)
C25 C24 H24A 107.7
C23 C24 H24A 107.7
C26 C24 H24A 107.7
C24 C25 H25A 109.5
C24 C25 H25B 109.5
H25A C25 H25B 109.5
C24 C25 H25C 109.5
H25A C25 H25C 109.5
H25B C25 H25C 109.5
C24 C26 H26A 109.5
C24 C26 H26B 109.5
H26A C26 H26B 109.5
C24 C26 H26C 109.5
H26A C26 H26C 109.5
H26B C26 H26C 109.5
C19 C27 C28 112.40(14)
C19 C27 C29 113.56(14)
C28 C27 C29 109.65(14)
C19 C27 H27A 106.9
C28 C27 H27A 106.9
C29 C27 H27A 106.9
C27 C28 H28A 109.5
C27 C28 H28B 109.5
H28A C28 H28B 109.5
C27 C28 H28C 109.5
H28A C28 H28C 109.5
H28B C28 H28C 109.5
C27 C29 H29A 109.5
C27 C29 H29B 109.5
H29A C29 H29B 109.5
C27 C29 H29C 109.5
H29A C29 H29C 109.5
H29B C29 H29C 109.5
N3 C30 C31 117.63(13)
N3 C30 H30A 107.9
C31 C30 H30A 107.9
N3 C30 H30B 107.9
C31 C30 H30B 107.9
H30A C30 H30B 107.2
C36 C31 C32 118.97(16)
C36 C31 C30 120.29(15)
C32 C31 C30 120.65(16)
C31 C32 C33 119.92(19)
C31 C32 H32A 120.0
C33 C32 H32A 120.0
C34 C33 C32 120.3(2)
C34 C33 H33A 119.9
C32 C33 H33A 119.9
C35 C34 C33 120.06(17)
C35 C34 H34A 120.0
C33 C34 H34A 120.0
C34 C35 C36 119.96(19)
C34 C35 H35A 120.0
C36 C35 H35A 120.0
C31 C36 C35 120.84(18)
C31 C36 H36A 119.6
C35 C36 H36A 119.6
N3 C37 C38 127.23(14)
N3 C37 H37A 116.4
C38 C37 H37A 116.4
C43 C38 C39 118.50(15)
C43 C38 C37 116.58(15)
C39 C38 C37 124.90(14)
C40 C39 C38 120.75(16)
C40 C39 H39A 119.6
C38 C39 H39A 119.6
C41 C40 C39 120.00(17)
C41 C40 H40A 120.0
C39 C40 H40A 120.0
C40 C41 C42 120.09(16)
C40 C41 H41A 120.0
C42 C41 H41A 120.0
C41 C42 C43 120.15(17)
C41 C42 H42A 119.9
C43 C42 H42A 119.9
C42 C43 C38 120.50(17)
C42 C43 H43A 119.8
C38 C43 H43A 119.8
Pd1 C44 H44A 117.5(16)
Pd1 C44 H44B 111(2)
H44A C44 H44B 108(2)
Pd1 C44 H44C 106.8(19)
H44A C44 H44C 111(2)
H44B C44 H44C 101(3)

loop_
_geom_bond_atom_site_label_1
_geom_bond_atom_site_label_2
_geom_bond_distance
Pd1 C44 2.0423(17)
Pd1 N1 2.0432(12)
Pd1 N3 2.0550(13)
Pd1 N2 2.1380(12)
N1 C1 1.335(2)
N1 C6 1.4398(19)
N2 C3 1.3192(19)
N2 C18 1.4368(18)
N3 C37 1.281(2)
N3 C30 1.4925(19)
C1 C2 1.393(2)
C1 C4 1.518(2)
C2 C3 1.404(2)
C2 H2A 0.9500
C3 C5 1.516(2)
C4 H4A 0.9800
C4 H4B 0.9800
C4 H4C 0.9800
C5 H5A 0.9800
C5 H5B 0.9800
C5 H5C 0.9800
C6 C11 1.407(2)
C6 C7 1.407(2)
C7 C8 1.398(2)
C7 C12 1.523(2)
C8 C9 1.382(3)
C8 H8A 0.9500
C9 C10 1.379(3)
C9 H9A 0.9500
C10 C11 1.397(2)
C10 H10A 0.9500
C11 C15 1.520(2)
C12 C14 1.527(3)
C12 C13 1.531(3)
C12 H12A 1.0000
C13 H13A 0.9800
C13 H13B 0.9800
C13 H13C 0.9800
C14 H14A 0.9800
C14 H14B 0.9800
C14 H14C 0.9800
C15 C16 1.520(3)
C15 C17 1.528(3)
C15 H15A 1.0000
C16 H16A 0.9800
C16 H16B 0.9800
C16 H16C 0.9800
C17 H17A 0.9800
C17 H17B 0.9800
C17 H17C 0.9800
C18 C19 1.409(2)
C18 C23 1.411(2)
C19 C20 1.397(2)
C19 C27 1.516(2)
C20 C21 1.382(3)
C20 H20A 0.9500
C21 C22 1.382(3)
C21 H21A 0.9500
C22 C23 1.394(2)
C22 H22A 0.9500
C23 C24 1.524(2)
C24 C25 1.522(3)
C24 C26 1.534(2)
C24 H24A 1.0000
C25 H25A 0.9800
C25 H25B 0.9800
C25 H25C 0.9800
C26 H26A 0.9800
C26 H26B 0.9800
C26 H26C 0.9800
C27 C28 1.530(2)
C27 C29 1.531(2)
C27 H27A 1.0000
C28 H28A 0.9800
C28 H28B 0.9800
C28 H28C 0.9800
C29 H29A 0.9800
C29 H29B 0.9800
C29 H29C 0.9800
C30 C31 1.509(2)
C30 H30A 0.9900
C30 H30B 0.9900
C31 C36 1.384(2)
C31 C32 1.386(2)
C32 C33 1.397(3)
C32 H32A 0.9500
C33 C34 1.377(3)
C33 H33A 0.9500
C34 C35 1.370(3)
C34 H34A 0.9500
C35 C36 1.388(2)
C35 H35A 0.9500
C36 H36A 0.9500
C37 C38 1.474(2)
C37 H37A 0.9500
C38 C43 1.398(2)
C38 C39 1.398(2)
C39 C40 1.386(2)
C39 H39A 0.9500
C40 C41 1.383(3)
C40 H40A 0.9500
C41 C42 1.383(3)
C41 H41A 0.9500
C42 C43 1.388(3)
C42 H42A 0.9500
C43 H43A 0.9500
C44 H44A 0.89(3)
C44 H44B 0.92(4)
C44 H44C 0.93(3)
